data_7121254
loop_
_publ_author_name
'Han, Yong-Shen'
'Hill, Anthony F.'
'Kong, Richard Y.'

_publ_section_title
;
 An unusual alkylidyne homologation.
;
_journal_issue 18
_journal_name_full 'Chemical communications (Cambridge, England)'
_journal_page_first 2292
_journal_page_last 2295
_journal_paper_doi 10.1039/c8cc00119g
_journal_volume 54
_journal_year 2018
_chemical_formula_moiety 'C32 H59 Cl3 P2 W'
_chemical_formula_sum 'C32 H59 Cl3 P2 W'
_chemical_formula_weight 795.93
_chemical_properties_physical Air-sensitive,Moisture-sensitive,Hygroscopic,Heat-sensitive
_space_group_crystal_system orthorhombic
_space_group_IT_number 61
_space_group_name_Hall '-P 2ac 2ab'
_space_group_name_H-M_alt 'P b c a'
_symmetry_space_group_name_Hall '-P 2ac 2ab'
_symmetry_space_group_name_H-M 'P b c a'
_atom_sites_solution_hydrogens geom
_atom_sites_solution_primary iterative
_audit_creation_date 2016-10-18
_audit_creation_method
;
Olex2 1.2
(compiled 2016.09.09 svn.r3337 for OlexSys, GUI svn.r5227)
;
_audit_update_record
;
2017-11-24 deposited with the CCDC.
2018-02-05 downloaded from the CCDC.
;
_cell_angle_alpha 90
_cell_angle_beta 90
_cell_angle_gamma 90
_cell_formula_units_Z 8
_cell_length_a 14.7156(4)
_cell_length_b 23.4584(6)
_cell_length_c 23.8845(7)
_cell_measurement_reflns_used 10945
_cell_measurement_temperature 150.00(10)
_cell_measurement_theta_max 71.7440
_cell_measurement_theta_min 3.6890
_cell_volume 8245.0(4)
_computing_cell_refinement 'CrysAlisPro 1.171.38.43 (Rigaku OD, 2015)'
_computing_data_collection 'CrysAlisPro 1.171.38.43 (Rigaku OD, 2015)'
_computing_data_reduction 'CrysAlisPro 1.171.38.43 (Rigaku OD, 2015)'
_computing_molecular_graphics 'Olex2 (Dolomanov et al., 2009)'
_computing_publication_material 'Olex2 (Dolomanov et al., 2009)'
_computing_structure_refinement 'ShelXL (Sheldrick, 2015)'
_computing_structure_solution 'olex2.solve (Bourhis et al., 2015)'
_diffrn_ambient_environment N~2~
_diffrn_ambient_temperature 150.00(10)
_diffrn_detector 'CCD plate'
_diffrn_detector_area_resol_mean 8.1297
_diffrn_detector_type EosS2
_diffrn_measured_fraction_theta_full 0.999
_diffrn_measured_fraction_theta_max 0.991
_diffrn_measurement_details
;
List of Runs (angles in degrees, time in seconds):

  # Type    Start    End  Width  t~exp~   \w     \q     \k     \f   Frames
#--------------------------------------------------------------------------
  1  \w   -103.00  -9.00   1.00   22.50    --  -36.03 -77.00-120.00   94
  2  \w    -65.00  32.00   1.00   22.50    --  -36.03  19.00 120.00   97
  3  \w   -105.00  -7.00   1.00   22.50    --  -36.03 -19.00  90.00   98
  4  \w      1.00  75.00   1.00   22.50    --   36.03 -99.00   0.00   74
  5  \w     32.00  88.00   1.00   22.50    --   36.03-125.00-180.00   56
  6  \w     39.00 125.00   1.00   87.50    --  107.33 -45.00-120.00   86
  7  \w     39.00 121.00   1.00   87.50    --  107.33 -45.00 -30.00   82
  8  \w     37.00 115.00   1.00   87.50    --  107.33-111.00 120.00   78
  9  \w     91.00 156.00   1.00   87.50    --  107.33  45.00-150.00   65
 10  \w     39.00 124.00   1.00   87.50    --  107.33 -45.00  60.00   85
 11  \w     98.00 172.00   1.00   87.50    --  107.33  77.00  30.00   74
 12  \w     59.00 134.00   1.00   87.50    --  107.33 -77.00 120.00   75
 13  \w     54.00 110.00   1.00   87.50    --  107.33-111.00 -60.00   56
 14  \w     48.00 109.00   1.00   87.50    --  107.33 -95.00   0.00   61
 15  \w     50.00 164.00   1.00   87.50    --  107.33   0.00-180.00  114
;
_diffrn_measurement_device 'four-circle diffractometer'
_diffrn_measurement_device_type 'SuperNova, Dual, Cu at zero, EosS2'
_diffrn_measurement_method '\w scans'
_diffrn_orient_matrix_type 'CrysAlisPro convention (1999,Acta A55,543-557)'
_diffrn_orient_matrix_UB_11 0.0384072000
_diffrn_orient_matrix_UB_12 0.0476325000
_diffrn_orient_matrix_UB_13 0.0376008000
_diffrn_orient_matrix_UB_21 0.0921366000
_diffrn_orient_matrix_UB_22 -0.0043050000
_diffrn_orient_matrix_UB_23 -0.0303511000
_diffrn_orient_matrix_UB_31 -0.0317240000
_diffrn_orient_matrix_UB_32 0.0450067000
_diffrn_orient_matrix_UB_33 -0.0426737000
_diffrn_radiation_monochromator mirror
_diffrn_radiation_probe x-ray
_diffrn_radiation_type CuK\a
_diffrn_radiation_wavelength 1.54184
_diffrn_reflns_av_R_equivalents 0.0520
_diffrn_reflns_av_unetI/netI 0.0357
_diffrn_reflns_Laue_measured_fraction_full 0.999
_diffrn_reflns_Laue_measured_fraction_max 0.991
_diffrn_reflns_limit_h_max 17
_diffrn_reflns_limit_h_min -18
_diffrn_reflns_limit_k_max 28
_diffrn_reflns_limit_k_min -23
_diffrn_reflns_limit_l_max 25
_diffrn_reflns_limit_l_min -29
_diffrn_reflns_number 44726
_diffrn_reflns_point_group_measured_fraction_full 0.999
_diffrn_reflns_point_group_measured_fraction_max 0.991
_diffrn_reflns_theta_full 67.684
_diffrn_reflns_theta_max 72.032
_diffrn_reflns_theta_min 3.701
_diffrn_source 'micro-focus sealed X-ray tube'
_diffrn_source_type 'SuperNova (Cu) X-ray Source'
_exptl_absorpt_coefficient_mu 7.830
_exptl_absorpt_correction_T_max 1.00000
_exptl_absorpt_correction_T_min 0.86610
_exptl_absorpt_correction_type multi-scan
_exptl_absorpt_process_details
;
CrysAlisPro 1.171.38.43 (Rigaku Oxford Diffraction, 2015)
Empirical absorption correction using spherical harmonics,
 implemented in SCALE3 ABSPACK scaling algorithm.
;
_exptl_crystal_colour brown
_exptl_crystal_colour_primary brown
_exptl_crystal_density_diffrn 1.282
_exptl_crystal_description block
_exptl_crystal_F_000 3248
_exptl_crystal_size_max 0.09
_exptl_crystal_size_mid 0.076
_exptl_crystal_size_min 0.031
_refine_diff_density_max 2.563
_refine_diff_density_min -1.144
_refine_diff_density_rms 0.110
_refine_ls_extinction_method none
_refine_ls_goodness_of_fit_ref 1.077
_refine_ls_hydrogen_treatment constr
_refine_ls_matrix_type full
_refine_ls_number_parameters 359
_refine_ls_number_reflns 8039
_refine_ls_number_restraints 66
_refine_ls_restrained_S_all 1.079
_refine_ls_R_factor_all 0.0718
_refine_ls_R_factor_gt 0.0525
_refine_ls_shift/su_max 0.001
_refine_ls_shift/su_mean 0.000
_refine_ls_structure_factor_coef Fsqd
_refine_ls_weighting_details 'w=1/[\s^2^(Fo^2^)+(0.0513P)^2^+31.5706P] where P=(Fo^2^+2Fc^2^)/3'
_refine_ls_weighting_scheme calc
_refine_ls_wR_factor_gt 0.1224
_refine_ls_wR_factor_ref 0.1335
_reflns_Friedel_coverage 0.000
_reflns_number_gt 5937
_reflns_number_total 8039
_reflns_threshold_expression 'I > 2\s(I)'
_cod_data_source_file c8cc00119g2.cif
_cod_data_source_block rk14_scaled
_cod_depositor_comments 'Adding full bibliography for 7121252--7121255.cif.'
_cod_database_code 7121254
_shelxl_version_number 2013-3
_chemical_oxdiff_formula C33H58Cl4O2P2SiW
_chemical_oxdiff_usercomment 'small triangular plate'
_shelx_space_group_comment
;
The symmetry employed for this shelxl refinement is uniquely defined
by the following loop, which should always be used as a source of
symmetry information in preference to the above space-group names.
They are only intended as comments.
;
_reflns_odcompleteness_completeness 99.93
_reflns_odcompleteness_iscentric 1
_reflns_odcompleteness_theta 66.49
_olex2_refinement_description
;
1. Fixed Uiso
 At 1.2 times of:
  All C(H) groups, All C(H,H) groups, All C(H,H,H,H) groups
 At 1.5 times of:
  All C(H,H,H) groups
2. Uiso/Uaniso restraints and constraints
Uanis(C19) \\sim Ueq: with sigma of 0.01 and sigma for terminal atoms of 0.02
Uanis(C124) \\sim Ueq: with sigma of 0.01 and sigma for terminal atoms of 0.02
Uanis(C24) \\sim Ueq, Uanis(C26) \\sim Ueq, Uanis(C21) \\sim Ueq, Uanis(C22)
\\sim Ueq, Uanis(C23) \\sim Ueq: with sigma of 0.01 and sigma for terminal
atoms of 0.02
Uanis(C7) \\sim Ueq, Uanis(C8) \\sim Ueq: with sigma of 0.01 and sigma for
terminal atoms of 0.02
Uanis(C108) \\sim Ueq, Uanis(C107) \\sim Ueq: with sigma of 0.01 and sigma for
terminal atoms of 0.02
Uanis(C27) = Uanis(C31) = Uanis(C30) = Uanis(C29) = Uanis(C32)
Uanis(C129) = Uanis(C130) = Uanis(C132) = Uanis(C131) = Uanis(C127)
Uanis(C18) = Uanis(C19) = Uanis(C20) = Uanis(C15) = Uanis(C16) = Uanis(C17)
Uanis(C115) = Uanis(C116) = Uanis(C117) = Uanis(C118) = Uanis(C119) =
Uanis(C120)
Uanis(C121) = Uanis(C126) = Uanis(C125) = Uanis(C3BA) = Uanis(C123) =
Uanis(C122)
Uanis(C21) = Uanis(C22) = Uanis(C23) = Uanis(C3BA) = Uanis(C26)
3. Others
 Sof(C127)=Sof(H127)=Sof(C129)=Sof(H12C)=Sof(H12D)=Sof(C130)=Sof(H13C)=
 Sof(H13D)=Sof(C131)=Sof(H13E)=Sof(H13F)=Sof(C132)=Sof(H13G)=Sof(H13H)=
 Sof(H28C)=Sof(H28D)=1-FVAR(1)
 Sof(C27)=Sof(H27)=Sof(C31)=Sof(H31A)=Sof(H31B)=Sof(C30)=Sof(H30A)=Sof(H30B)=
 Sof(C29)=Sof(H29A)=Sof(H29B)=Sof(C32)=Sof(H32A)=Sof(H32B)=Sof(H28A)=Sof(H28B)=
 FVAR(1)
 Sof(C15)=Sof(H15)=Sof(C20)=Sof(H20A)=Sof(H20B)=Sof(C19)=Sof(H19A)=Sof(H19B)=
 Sof(C18)=Sof(H18A)=Sof(H18B)=Sof(C17)=Sof(H17A)=Sof(H17B)=Sof(C16)=Sof(H16A)=
 Sof(H16B)=1-FVAR(2)
 Sof(C115)=Sof(H115)=Sof(C117)=Sof(H11C)=Sof(H11D)=Sof(C120)=Sof(H12E)=
 Sof(H12F)=Sof(C116)=Sof(H11E)=Sof(H11F)=Sof(C119)=Sof(H11G)=Sof(H11H)=
 Sof(C118)=Sof(H11I)=Sof(H11J)=FVAR(2)
 Sof(C21)=Sof(H21)=Sof(C22)=Sof(H22A)=Sof(H22B)=Sof(C26)=Sof(H26A)=Sof(H26B)=
 Sof(C124)=Sof(H12O)=Sof(H12P)=Sof(C24)=Sof(H24A)=Sof(H24B)=Sof(C23)=Sof(H23A)=
 Sof(H23B)=1-FVAR(3)
 Sof(C121)=Sof(H121)=Sof(C122)=Sof(H12G)=Sof(H12H)=Sof(C3BA)=Sof(H3BA)=
 Sof(H3BB)=Sof(C126)=Sof(H12I)=Sof(H12J)=Sof(C123)=Sof(H12K)=Sof(H12L)=
 Sof(C125)=Sof(H12M)=Sof(H12N)=FVAR(3)
 Sof(C107)=Sof(H10C)=Sof(H10D)=Sof(C108)=Sof(H10E)=Sof(H10F)=1-FVAR(4)
 Sof(C8)=Sof(H8A)=Sof(H8B)=Sof(C7)=Sof(H7A)=Sof(H7B)=FVAR(4)
4.a Ternary CH refined with riding coordinates:
 C9(H9), C27(H27), C127(H127), C115(H115), C15(H15), C121(H121), C21(H21)
4.b Secondary CH2 refined with riding coordinates:
 C14(H14A,H14B), C10(H10A,H10B), C2(H2A,H2B), C11(H11A,H11B), C12(H12A,H12B),
 C13(H13A,H13B), C8(H8A,H8B), C7(H7A,H7B), C31(H31A,H31B), C30(H30A,H30B),
 C29(H29A,H29B), C32(H32A,H32B), C129(H12C,H12D), C130(H13C,H13D), C131(H13E,
 H13F), C132(H13G,H13H), C117(H11C,H11D), C120(H12E,H12F), C116(H11E,H11F),
 C119(H11G,H11H), C118(H11I,H11J), C20(H20A,H20B), C19(H19A,H19B), C18(H18A,
 H18B), C17(H17A,H17B), C16(H16A,H16B), C122(H12G,H12H), C3BA(H3BA,H3BB),
 C126(H12I,H12J), C123(H12K,H12L), C125(H12M,H12N), C22(H22A,H22B), C26(H26A,
 H26B), C124(H12O,H12P), C24(H24A,H24B), C23(H23A,H23B), C28(H28A,H28B),
 C28(H28C,H28D), C107(H10C,H10D), C108(H10E,H10F)
4.c Idealised Me refined as rotating group:
 C4(H4A,H4B,H4C), C5(H5A,H5B,H5C), C6(H6A,H6B,H6C)
;
_ins_header
;
TITL RK14_scaled in Pbca 
REM Pbca (#61 in standard setting)
CELL 1.54184  14.715593  23.458353  23.884463  90.0000  90.0000  90.0000
ZERR   11.00   0.000352   0.000593   0.000712   0.0000   0.0000   0.0000
LATT  1
SYMM -x+1/2,-y, z+1/2 
SYMM -x, y+1/2,-z+1/2 
SYMM  x+1/2,-y+1/2,-z 
SFAC C H O Si P Cl W
UNIT 363.00 638.00 22.00 11.00 22.00 44.00 11.00
TREF
HKLF 4
END
;
_olex2_submission_special_instructions 'No special instructions were received'
_oxdiff_exptl_absorpt_empirical_details
;
Empirical correction (ABSPACK) includes:
- Absorption correction using spherical harmonics
- Frame scaling
;
_oxdiff_exptl_absorpt_empirical_full_max 1.353
_oxdiff_exptl_absorpt_empirical_full_min 0.771

loop_
_space_group_symop_operation_xyz
'x, y, z'
'-x+1/2, -y, z+1/2'
'x+1/2, -y+1/2, -z'
'-x, y+1/2, -z+1/2'
'-x, -y, -z'
'x-1/2, y, -z-1/2'
'-x-1/2, y-1/2, z'
'x, -y-1/2, z-1/2'

loop_
_atom_site_label
_atom_site_type_symbol
_atom_site_fract_x
_atom_site_fract_y
_atom_site_fract_z
_atom_site_U_iso_or_equiv
_atom_site_adp_type
_atom_site_occupancy
_atom_site_site_symmetry_order
_atom_site_calc_flag
_atom_site_refinement_flags_posn
_atom_site_refinement_flags_adp
_atom_site_refinement_flags_occupancy
_atom_site_disorder_assembly
_atom_site_disorder_group
W1 W 0.69545(2) 0.51362(2) 0.73886(2) 0.03876(10) Uani 1 1 d . . . . .
P1 P 0.59796(11) 0.51786(7) 0.82746(7) 0.0423(4) Uani 1 1 d . . . . .
P2 P 0.60795(12) 0.41927(7) 0.73402(7) 0.0450(4) Uani 1 1 d . . . . .
Cl1 Cl 0.81302(12) 0.46059(9) 0.79928(9) 0.0618(5) Uani 1 1 d . . . . .
Cl2 Cl 0.77421(14) 0.59461(8) 0.76863(9) 0.0675(5) Uani 1 1 d . . . . .
Cl3 Cl 0.77966(15) 0.48121(9) 0.66198(9) 0.0699(5) Uani 1 1 d . . . . .
C9 C 0.5227(5) 0.5796(3) 0.8313(3) 0.0537(18) Uani 1 1 d . . . . .
H9 H 0.4781 0.5726 0.8016 0.064 Uiso 1 1 calc R . . . .
C1 C 0.6036(4) 0.5470(3) 0.7028(3) 0.0454(15) Uani 1 1 d . . . . .
C14 C 0.4649(5) 0.5833(3) 0.8846(3) 0.0560(18) Uani 1 1 d . . . . .
H14A H 0.5038 0.5917 0.9163 0.067 Uiso 1 1 calc R . . . .
H14B H 0.4360 0.5467 0.8913 0.067 Uiso 1 1 calc R . . . .
C10 C 0.5616(6) 0.6355(4) 0.8167(4) 0.075(3) Uani 1 1 d . . . . .
H10A H 0.5939 0.6324 0.7814 0.090 Uiso 1 1 calc R . . . .
H10B H 0.6051 0.6465 0.8452 0.090 Uiso 1 1 calc R . . . .
C2 C 0.5270(7) 0.5742(5) 0.6729(5) 0.094(3) Uani 1 1 d . . . . .
H2A H 0.4881 0.5927 0.7002 0.113 Uiso 1 1 calc R . . . .
H2B H 0.4915 0.5447 0.6547 0.113 Uiso 1 1 calc R . . . .
C11 C 0.4885(7) 0.6822(4) 0.8116(4) 0.078(3) Uani 1 1 d . . . . .
H11A H 0.5175 0.7186 0.8047 0.094 Uiso 1 1 calc R . . . .
H11B H 0.4493 0.6738 0.7800 0.094 Uiso 1 1 calc R . . . .
C12 C 0.4317(7) 0.6859(4) 0.8643(4) 0.080(3) Uani 1 1 d . . . . .
H12A H 0.4695 0.6993 0.8949 0.096 Uiso 1 1 calc R . . . .
H12B H 0.3833 0.7135 0.8588 0.096 Uiso 1 1 calc R . . . .
C13 C 0.3915(6) 0.6298(4) 0.8794(4) 0.077(3) Uani 1 1 d . . . . .
H13A H 0.3479 0.6188 0.8510 0.093 Uiso 1 1 calc R . . . .
H13B H 0.3594 0.6332 0.9147 0.093 Uiso 1 1 calc R . . . .
C4 C 0.6169(9) 0.5929(5) 0.5860(4) 0.111(4) Uani 1 1 d . . . . .
H4A H 0.6405 0.6221 0.5618 0.166 Uiso 1 1 calc GR . . . .
H4B H 0.5835 0.5657 0.5641 0.166 Uiso 1 1 calc GR . . . .
H4C H 0.6662 0.5741 0.6047 0.166 Uiso 1 1 calc GR . . . .
C5 C 0.6023(12) 0.6673(5) 0.6580(6) 0.144(6) Uani 1 1 d . . . . .
H5A H 0.6443 0.6521 0.6849 0.217 Uiso 1 1 calc GR . . . .
H5B H 0.5579 0.6903 0.6768 0.217 Uiso 1 1 calc GR . . . .
H5C H 0.6346 0.6902 0.6313 0.217 Uiso 1 1 calc GR . . . .
C3 C 0.5556(10) 0.6191(6) 0.6281(5) 0.111(4) Uani 1 1 d . . . . .
C6 C 0.4656(11) 0.6385(9) 0.5990(6) 0.203(11) Uani 1 1 d . . . . .
H6A H 0.4798 0.6637 0.5685 0.304 Uiso 1 1 calc GR . . . .
H6B H 0.4280 0.6582 0.6256 0.304 Uiso 1 1 calc GR . . . .
H6C H 0.4338 0.6058 0.5850 0.304 Uiso 1 1 calc GR . . . .
C8 C 0.5028(8) 0.4317(5) 0.7770(5) 0.054(4) Uani 0.68(2) 1 d . U P A 1
H8A H 0.4634 0.4586 0.7580 0.065 Uiso 0.68(2) 1 calc R . P A 1
H8B H 0.4699 0.3962 0.7814 0.065 Uiso 0.68(2) 1 calc R . P A 1
C7 C 0.5277(9) 0.4538(5) 0.8314(7) 0.057(4) Uani 0.68(2) 1 d . U P A 1
H7A H 0.5606 0.4246 0.8518 0.068 Uiso 0.68(2) 1 calc R . P A 1
H7B H 0.4729 0.4625 0.8522 0.068 Uiso 0.68(2) 1 calc R . P A 1
C27 C 0.5466(14) 0.4063(10) 0.6722(8) 0.063(3) Uani 0.562(16) 1 d . . P A 1
H27 H 0.4954 0.4328 0.6750 0.076 Uiso 0.562(16) 1 calc R . P A 1
C31 C 0.5093(13) 0.4255(10) 0.5685(9) 0.063(3) Uani 0.562(16) 1 d . . P A 1
H31A H 0.4596 0.4498 0.5804 0.076 Uiso 0.562(16) 1 calc R . P A 1
H31B H 0.5331 0.4393 0.5332 0.076 Uiso 0.562(16) 1 calc R . P A 1
C30 C 0.4778(12) 0.3592(8) 0.5641(7) 0.063(3) Uani 0.562(16) 1 d . . P A 1
H30A H 0.4359 0.3541 0.5332 0.076 Uiso 0.562(16) 1 calc R . P A 1
H30B H 0.5301 0.3348 0.5581 0.076 Uiso 0.562(16) 1 calc R . P A 1
C29 C 0.4317(11) 0.3443(8) 0.6192(6) 0.063(3) Uani 0.562(16) 1 d . . P A 1
H29A H 0.3822 0.3706 0.6263 0.076 Uiso 0.562(16) 1 calc R . P A 1
H29B H 0.4067 0.3061 0.6173 0.076 Uiso 0.562(16) 1 calc R . P A 1
C32 C 0.5896(11) 0.4216(7) 0.6169(6) 0.063(3) Uani 0.562(16) 1 d . . P A 1
H32A H 0.6339 0.3929 0.6065 0.076 Uiso 0.562(16) 1 calc R . P A 1
H32B H 0.6205 0.4580 0.6199 0.076 Uiso 0.562(16) 1 calc R . P A 1
C127 C 0.5672(18) 0.3982(12) 0.6615(10) 0.063(3) Uani 0.438(16) 1 d . . P A 2
H127 H 0.6208 0.3829 0.6423 0.076 Uiso 0.438(16) 1 calc R . P A 2
C129 C 0.4761(16) 0.3267(9) 0.6041(8) 0.063(3) Uani 0.438(16) 1 d . . P A 2
H12C H 0.5302 0.3112 0.5867 0.076 Uiso 0.438(16) 1 calc R . P A 2
H12D H 0.4308 0.2967 0.6058 0.076 Uiso 0.438(16) 1 calc R . P A 2
C130 C 0.4397(16) 0.3764(10) 0.5685(8) 0.063(3) Uani 0.438(16) 1 d . . P A 2
H13C H 0.3912 0.3968 0.5874 0.076 Uiso 0.438(16) 1 calc R . P A 2
H13D H 0.4186 0.3636 0.5321 0.076 Uiso 0.438(16) 1 calc R . P A 2
C131 C 0.5308(18) 0.4143(12) 0.5636(11) 0.063(3) Uani 0.438(16) 1 d . . P A 2
H13E H 0.5264 0.4418 0.5335 0.076 Uiso 0.438(16) 1 calc R . P A 2
H13F H 0.5840 0.3906 0.5579 0.076 Uiso 0.438(16) 1 calc R . P A 2
C132 C 0.5336(15) 0.4459(9) 0.6252(7) 0.063(3) Uani 0.438(16) 1 d . . P A 2
H13G H 0.5753 0.4779 0.6253 0.076 Uiso 0.438(16) 1 calc R . P A 2
H13H H 0.4738 0.4587 0.6366 0.076 Uiso 0.438(16) 1 calc R . P A 2
C115 C 0.6635(17) 0.5103(11) 0.8970(9) 0.090(3) Uani 0.636(13) 1 d . . P A 1
H115 H 0.7104 0.4820 0.8886 0.108 Uiso 0.636(13) 1 calc R . P A 1
C117 C 0.6951(16) 0.4709(8) 0.9919(7) 0.090(3) Uani 0.636(13) 1 d . . P A 1
H11C H 0.6669 0.4550 1.0252 0.108 Uiso 0.636(13) 1 calc R . P A 1
H11D H 0.7382 0.4436 0.9769 0.108 Uiso 0.636(13) 1 calc R . P A 1
C120 C 0.7188(15) 0.5658(8) 0.9104(8) 0.090(3) Uani 0.636(13) 1 d . . P A 1
H12E H 0.7566 0.5757 0.8785 0.108 Uiso 0.636(13) 1 calc R . P A 1
H12F H 0.6773 0.5972 0.9172 0.108 Uiso 0.636(13) 1 calc R . P A 1
C116 C 0.6197(13) 0.4882(8) 0.9457(7) 0.090(3) Uani 0.636(13) 1 d . . P A 1
H11E H 0.5839 0.4550 0.9357 0.108 Uiso 0.636(13) 1 calc R . P A 1
H11F H 0.5791 0.5168 0.9611 0.108 Uiso 0.636(13) 1 calc R . P A 1
C119 C 0.7769(12) 0.5567(8) 0.9605(6) 0.090(3) Uani 0.636(13) 1 d . . P A 1
H11G H 0.8294 0.5349 0.9486 0.108 Uiso 0.636(13) 1 calc R . P A 1
H11H H 0.7989 0.5937 0.9724 0.108 Uiso 0.636(13) 1 calc R . P A 1
C118 C 0.7431(13) 0.5311(8) 1.0051(6) 0.090(3) Uani 0.636(13) 1 d . . P A 1
H11I H 0.6989 0.5562 1.0224 0.108 Uiso 0.636(13) 1 calc R . P A 1
H11J H 0.7917 0.5249 1.0318 0.108 Uiso 0.636(13) 1 calc R . P A 1
C15 C 0.644(2) 0.4982(17) 0.8895(14) 0.079(4) Uani 0.364(13) 1 d . . P A 2
H15 H 0.6873 0.4682 0.8791 0.095 Uiso 0.364(13) 1 calc R . P A 2
C20 C 0.703(2) 0.5432(15) 0.9150(13) 0.079(4) Uani 0.364(13) 1 d . . P A 2
H20A H 0.6677 0.5731 0.9324 0.095 Uiso 0.364(13) 1 calc R . P A 2
H20B H 0.7440 0.5599 0.8876 0.095 Uiso 0.364(13) 1 calc R . P A 2
C19 C 0.7629(19) 0.5036(14) 0.9647(11) 0.079(4) Uani 0.364(13) 1 d . U P A 2
H19A H 0.7881 0.4691 0.9486 0.095 Uiso 0.364(13) 1 calc R . P A 2
H19B H 0.8113 0.5258 0.9817 0.095 Uiso 0.364(13) 1 calc R . P A 2
C18 C 0.689(2) 0.4908(15) 1.0058(12) 0.079(4) Uani 0.364(13) 1 d . . P A 2
H18A H 0.6511 0.5240 1.0119 0.095 Uiso 0.364(13) 1 calc R . P A 2
H18B H 0.7143 0.4787 1.0414 0.095 Uiso 0.364(13) 1 calc R . P A 2
C17 C 0.6315(18) 0.4402(13) 0.9776(10) 0.079(4) Uani 0.364(13) 1 d . . P A 2
H17A H 0.6719 0.4111 0.9631 0.095 Uiso 0.364(13) 1 calc R . P A 2
H17B H 0.5915 0.4228 1.0051 0.095 Uiso 0.364(13) 1 calc R . P A 2
C16 C 0.5756(19) 0.4668(14) 0.9298(11) 0.079(4) Uani 0.364(13) 1 d . . P A 2
H16A H 0.5318 0.4937 0.9447 0.095 Uiso 0.364(13) 1 calc R . P A 2
H16B H 0.5430 0.4374 0.9095 0.095 Uiso 0.364(13) 1 calc R . P A 2
C121 C 0.6576(13) 0.3588(8) 0.7669(9) 0.0746(18) Uani 0.560(9) 1 d . . P A 1
H121 H 0.6913 0.3751 0.7985 0.090 Uiso 0.560(9) 1 calc R . P A 1
C122 C 0.7308(13) 0.3355(7) 0.7293(9) 0.0746(18) Uani 0.560(9) 1 d . . P A 1
H12G H 0.7695 0.3663 0.7165 0.090 Uiso 0.560(9) 1 calc R . P A 1
H12H H 0.7034 0.3176 0.6968 0.090 Uiso 0.560(9) 1 calc R . P A 1
C3BA C 0.7399(14) 0.2511(8) 0.7811(10) 0.0746(18) Uani 0.560(9) 1 d . . P A 1
H3BA H 0.7790 0.2241 0.8003 0.090 Uiso 0.560(9) 1 calc R . P A 1
H3BB H 0.7115 0.2312 0.7501 0.090 Uiso 0.560(9) 1 calc R . P A 1
C126 C 0.5970(12) 0.3147(7) 0.7937(8) 0.0746(18) Uani 0.560(9) 1 d . . P A 1
H12I H 0.5623 0.2947 0.7653 0.090 Uiso 0.560(9) 1 calc R . P A 1
H12J H 0.5549 0.3327 0.8195 0.090 Uiso 0.560(9) 1 calc R . P A 1
C123 C 0.7883(11) 0.2912(7) 0.7618(8) 0.0746(18) Uani 0.560(9) 1 d . . P A 1
H12K H 0.8341 0.2754 0.7370 0.090 Uiso 0.560(9) 1 calc R . P A 1
H12L H 0.8194 0.3100 0.7925 0.090 Uiso 0.560(9) 1 calc R . P A 1
C125 C 0.6589(12) 0.2728(7) 0.8253(8) 0.0746(18) Uani 0.560(9) 1 d . . P A 1
H12M H 0.6239 0.2404 0.8385 0.090 Uiso 0.560(9) 1 calc R . P A 1
H12N H 0.6861 0.2915 0.8575 0.090 Uiso 0.560(9) 1 calc R . P A 1
C21 C 0.6829(17) 0.3556(11) 0.7497(12) 0.0746(18) Uani 0.440(9) 1 d . U P A 2
H21 H 0.7252 0.3692 0.7785 0.090 Uiso 0.440(9) 1 calc R . P A 2
C22 C 0.7464(16) 0.3388(9) 0.6978(11) 0.0746(18) Uani 0.440(9) 1 d . U P A 2
H22A H 0.7089 0.3236 0.6679 0.090 Uiso 0.440(9) 1 calc R . P A 2
H22B H 0.7764 0.3727 0.6838 0.090 Uiso 0.440(9) 1 calc R . P A 2
C26 C 0.6467(16) 0.3013(9) 0.7723(10) 0.0746(18) Uani 0.440(9) 1 d . U P A 2
H26A H 0.6142 0.2827 0.7420 0.090 Uiso 0.440(9) 1 calc R . P A 2
H26B H 0.6018 0.3112 0.8004 0.090 Uiso 0.440(9) 1 calc R . P A 2
C124 C 0.7121(18) 0.2541(12) 0.7998(11) 0.085(8) Uani 0.440(9) 1 d . U P A 2
H12O H 0.6796 0.2199 0.8110 0.101 Uiso 0.440(9) 1 calc R . P A 2
H12P H 0.7472 0.2688 0.8310 0.101 Uiso 0.440(9) 1 calc R . P A 2
C24 C 0.777(2) 0.2441(13) 0.7397(14) 0.108(9) Uani 0.440(9) 1 d . U P A 2
H24A H 0.8263 0.2181 0.7488 0.129 Uiso 0.440(9) 1 calc R . P A 2
H24B H 0.7395 0.2254 0.7119 0.129 Uiso 0.440(9) 1 calc R . P A 2
C23 C 0.8173(14) 0.2951(8) 0.7137(11) 0.0746(18) Uani 0.440(9) 1 d . U P A 2
H23A H 0.8507 0.2839 0.6805 0.090 Uiso 0.440(9) 1 calc R . P A 2
H23B H 0.8600 0.3122 0.7396 0.090 Uiso 0.440(9) 1 calc R . P A 2
C28 C 0.4998(6) 0.3477(3) 0.6660(3) 0.0603(19) Uani 1 1 d . . . . .
H28A H 0.5461 0.3190 0.6599 0.072 Uiso 0.562(16) 1 calc R . P A 1
H28B H 0.4693 0.3387 0.7009 0.072 Uiso 0.562(16) 1 calc R . P A 1
H28C H 0.4449 0.3598 0.6851 0.072 Uiso 0.438(16) 1 calc R . P A 2
H28D H 0.5270 0.3169 0.6872 0.072 Uiso 0.438(16) 1 calc R . P A 2
C107 C 0.4980(16) 0.4708(11) 0.8070(11) 0.044(7) Uani 0.32(2) 1 d . U P A 2
H10C H 0.4534 0.4691 0.8369 0.053 Uiso 0.32(2) 1 calc R . P A 2
H10D H 0.4689 0.4848 0.7733 0.053 Uiso 0.32(2) 1 calc R . P A 2
C108 C 0.544(2) 0.4081(14) 0.7964(13) 0.066(9) Uani 0.32(2) 1 d . U P A 2
H10E H 0.4976 0.3791 0.7910 0.079 Uiso 0.32(2) 1 calc R . P A 2
H10F H 0.5827 0.3971 0.8274 0.079 Uiso 0.32(2) 1 calc R . P A 2

loop_
_atom_site_aniso_label
_atom_site_aniso_U_11
_atom_site_aniso_U_22
_atom_site_aniso_U_33
_atom_site_aniso_U_23
_atom_site_aniso_U_13
_atom_site_aniso_U_12
W1 0.03245(15) 0.03826(16) 0.04557(17) 0.00111(12) 0.00330(12) -0.00153(11)
P1 0.0448(8) 0.0336(8) 0.0486(9) -0.0020(7) 0.0063(7) -0.0026(7)
P2 0.0519(9) 0.0381(8) 0.0449(9) -0.0035(7) 0.0040(7) -0.0098(7)
Cl1 0.0422(8) 0.0624(11) 0.0809(13) 0.0067(9) -0.0124(8) 0.0026(8)
Cl2 0.0700(12) 0.0494(10) 0.0832(14) 0.0049(9) -0.0103(10) -0.0223(9)
Cl3 0.0747(13) 0.0712(12) 0.0638(11) 0.0037(10) 0.0294(9) 0.0145(10)
C9 0.058(4) 0.052(4) 0.051(4) 0.004(3) 0.012(3) 0.015(3)
C1 0.039(3) 0.054(4) 0.043(4) 0.006(3) 0.002(3) 0.007(3)
C14 0.066(5) 0.050(4) 0.053(4) 0.000(3) 0.015(4) 0.008(4)
C10 0.089(7) 0.052(5) 0.083(6) 0.015(4) 0.024(5) 0.014(4)
C2 0.078(7) 0.111(9) 0.094(8) 0.038(7) -0.005(6) 0.013(6)
C11 0.100(7) 0.048(4) 0.086(6) 0.025(4) 0.024(5) 0.027(5)
C12 0.093(7) 0.054(5) 0.094(7) 0.009(5) 0.025(5) 0.028(5)
C13 0.079(6) 0.079(6) 0.075(6) 0.004(5) 0.025(5) 0.021(5)
C4 0.133(10) 0.135(11) 0.064(6) 0.044(7) 0.023(6) 0.048(8)
C5 0.241(19) 0.084(9) 0.109(10) 0.047(8) 0.042(12) 0.012(11)
C3 0.134(11) 0.113(10) 0.087(8) 0.036(7) 0.005(7) 0.039(8)
C6 0.155(14) 0.33(3) 0.127(13) 0.117(15) 0.030(11) 0.139(16)
C8 0.051(6) 0.054(6) 0.056(6) -0.018(5) 0.016(5) -0.006(5)
C7 0.056(6) 0.043(5) 0.072(7) 0.002(5) 0.001(5) -0.003(5)
C27 0.060(5) 0.075(6) 0.054(5) -0.009(4) 0.000(4) -0.004(4)
C31 0.060(5) 0.075(6) 0.054(5) -0.009(4) 0.000(4) -0.004(4)
C30 0.060(5) 0.075(6) 0.054(5) -0.009(4) 0.000(4) -0.004(4)
C29 0.060(5) 0.075(6) 0.054(5) -0.009(4) 0.000(4) -0.004(4)
C32 0.060(5) 0.075(6) 0.054(5) -0.009(4) 0.000(4) -0.004(4)
C127 0.073(8) 0.070(7) 0.047(6) -0.007(5) -0.004(5) -0.003(5)
C129 0.073(8) 0.070(7) 0.047(6) -0.007(5) -0.004(5) -0.003(5)
C130 0.073(8) 0.070(7) 0.047(6) -0.007(5) -0.004(5) -0.003(5)
C131 0.073(8) 0.070(7) 0.047(6) -0.007(5) -0.004(5) -0.003(5)
C132 0.073(8) 0.070(7) 0.047(6) -0.007(5) -0.004(5) -0.003(5)
C115 0.107(6) 0.099(6) 0.064(4) 0.018(4) -0.023(4) -0.009(4)
C117 0.107(6) 0.099(6) 0.064(4) 0.018(4) -0.023(4) -0.009(4)
C120 0.107(6) 0.099(6) 0.064(4) 0.018(4) -0.023(4) -0.009(4)
C116 0.107(6) 0.099(6) 0.064(4) 0.018(4) -0.023(4) -0.009(4)
C119 0.107(6) 0.099(6) 0.064(4) 0.018(4) -0.023(4) -0.009(4)
C118 0.107(6) 0.099(6) 0.064(4) 0.018(4) -0.023(4) -0.009(4)
C15 0.076(7) 0.101(8) 0.059(6) 0.013(5) 0.004(5) 0.017(6)
C20 0.076(7) 0.101(8) 0.059(6) 0.013(5) 0.004(5) 0.017(6)
C19 0.076(7) 0.101(8) 0.059(6) 0.013(5) 0.004(5) 0.017(6)
C18 0.076(7) 0.101(8) 0.059(6) 0.013(5) 0.004(5) 0.017(6)
C17 0.076(7) 0.101(8) 0.059(6) 0.013(5) 0.004(5) 0.017(6)
C16 0.076(7) 0.101(8) 0.059(6) 0.013(5) 0.004(5) 0.017(6)
C121 0.073(3) 0.053(2) 0.098(4) 0.009(3) -0.019(3) 0.003(2)
C122 0.073(3) 0.053(2) 0.098(4) 0.009(3) -0.019(3) 0.003(2)
C3BA 0.073(3) 0.053(2) 0.098(4) 0.009(3) -0.019(3) 0.003(2)
C126 0.073(3) 0.053(2) 0.098(4) 0.009(3) -0.019(3) 0.003(2)
C123 0.073(3) 0.053(2) 0.098(4) 0.009(3) -0.019(3) 0.003(2)
C125 0.073(3) 0.053(2) 0.098(4) 0.009(3) -0.019(3) 0.003(2)
C21 0.073(3) 0.053(2) 0.098(4) 0.009(3) -0.019(3) 0.003(2)
C22 0.073(3) 0.053(2) 0.098(4) 0.009(3) -0.019(3) 0.003(2)
C26 0.073(3) 0.053(2) 0.098(4) 0.009(3) -0.019(3) 0.003(2)
C124 0.088(11) 0.081(10) 0.085(11) 0.003(8) 0.006(8) -0.001(8)
C24 0.107(12) 0.097(12) 0.119(12) 0.008(9) -0.009(9) 0.004(9)
C23 0.073(3) 0.053(2) 0.098(4) 0.009(3) -0.019(3) 0.003(2)
C28 0.071(5) 0.055(4) 0.055(4) -0.010(4) 0.003(4) -0.010(4)
C107 0.037(9) 0.053(10) 0.043(9) 0.000(7) 0.006(7) -0.010(7)
C108 0.068(11) 0.060(11) 0.070(12) -0.005(8) 0.005(8) -0.018(8)

loop_
_atom_type_symbol
_atom_type_description
_atom_type_scat_dispersion_real
_atom_type_scat_dispersion_imag
_atom_type_scat_source
C C 0.0181 0.0091 'International Tables Vol C Tables 4.2.6.8 and 6.1.1.4'
H H 0.0000 0.0000 'International Tables Vol C Tables 4.2.6.8 and 6.1.1.4'
Cl Cl 0.3639 0.7018 'International Tables Vol C Tables 4.2.6.8 and 6.1.1.4'
P P 0.2955 0.4335 'International Tables Vol C Tables 4.2.6.8 and 6.1.1.4'
W W -5.4734 5.5774 'International Tables Vol C Tables 4.2.6.8 and 6.1.1.4'

loop_
_exptl_crystal_face_index_h
_exptl_crystal_face_index_k
_exptl_crystal_face_index_l
_exptl_crystal_face_perp_dist
-2 12 -9 0.0354
3 -7 12 0.0272
-3 -8 -12 0.0272
4 2 14 0.0298
1 15 4 0.0439
-9 1 2 0.0233
9 -1 -2 0.0072

loop_
_geom_angle_atom_site_label_1
_geom_angle_atom_site_label_2
_geom_angle_atom_site_label_3
_geom_angle
P1 W1 P2 77.83(5)
P1 W1 Cl1 86.10(6)
P2 W1 Cl1 86.88(6)
Cl2 W1 P1 89.71(7)
Cl2 W1 P2 164.82(7)
Cl2 W1 Cl1 83.63(7)
Cl2 W1 Cl3 103.90(8)
Cl3 W1 P1 163.28(7)
Cl3 W1 P2 87.14(7)
Cl3 W1 Cl1 85.81(7)
C1 W1 P1 87.5(2)
C1 W1 P2 88.7(2)
C1 W1 Cl1 172.9(2)
C1 W1 Cl2 99.6(2)
C1 W1 Cl3 99.5(2)
C9 P1 W1 114.3(2)
C9 P1 C115 109.4(9)
C9 P1 C107 90.3(9)
C7 P1 W1 109.2(4)
C7 P1 C9 107.9(5)
C7 P1 C115 99.4(9)
C115 P1 W1 115.4(8)
C15 P1 W1 119.2(13)
C15 P1 C9 114.6(14)
C15 P1 C107 112.2(15)
C107 P1 W1 101.5(7)
C8 P2 W1 104.8(3)
C27 P2 W1 116.5(8)
C27 P2 C8 93.6(7)
C27 P2 C121 116.4(10)
C127 P2 W1 115.1(9)
C121 P2 W1 117.5(7)
C121 P2 C8 102.8(8)
C21 P2 W1 112.3(8)
C21 P2 C127 99.2(12)
C108 P2 W1 110.8(9)
C108 P2 C127 123.8(13)
C108 P2 C21 91.5(15)
C14 C9 P1 115.0(5)
C10 C9 P1 117.3(6)
C10 C9 C14 111.3(7)
C2 C1 W1 179.6(7)
C9 C14 C13 111.2(6)
C9 C10 C11 112.3(8)
C1 C2 C3 114.7(9)
C12 C11 C10 111.1(7)
C13 C12 C11 111.7(8)
C12 C13 C14 111.6(8)
C2 C3 C6 105.9(12)
C4 C3 C2 110.5(11)
C4 C3 C5 110.8(13)
C4 C3 C6 109.5(12)
C5 C3 C2 107.8(11)
C5 C3 C6 112.3(14)
C7 C8 P2 109.7(9)
C8 C7 P1 113.1(10)
C32 C27 P2 118.7(14)
C32 C27 C28 108.3(13)
C28 C27 P2 117.7(14)
C30 C31 C32 101.3(15)
C29 C30 C31 106.9(15)
C28 C29 C30 109.5(13)
C27 C32 C31 109.0(15)
C132 C127 P2 116.0(17)
C132 C127 C28 114(2)
C28 C127 P2 109.7(15)
C130 C129 C28 110.7(16)
C129 C130 C131 99.7(19)
C130 C131 C132 101.8(19)
C127 C132 C131 100.9(19)
C120 C115 P1 111.0(14)
C116 C115 P1 120.6(15)
C116 C115 C120 111.7(18)
C118 C117 C116 102.3(15)
C119 C120 C115 110.0(15)
C115 C116 C117 109.8(17)
C118 C119 C120 120.0(17)
C119 C118 C117 114.0(15)
C20 C15 P1 114(3)
C20 C15 C16 117(3)
C16 C15 P1 114(2)
C15 C20 C19 101(2)
C18 C19 C20 101(2)
C19 C18 C17 105(2)
C16 C17 C18 107(2)
C17 C16 C15 107(2)
C122 C121 P2 108.7(13)
C122 C121 C126 115.2(16)
C126 C121 P2 119.5(13)
C121 C122 C123 109.7(16)
C123 C3BA C125 113.9(18)
C121 C126 C125 107.3(14)
C3BA C123 C122 111.9(16)
C126 C125 C3BA 107.8(15)
C22 C21 P2 112.3(16)
C26 C21 P2 122.7(17)
C26 C21 C22 106(2)
C23 C22 C21 112(2)
C21 C26 C124 122(2)
C26 C124 C24 94.9(19)
C23 C24 C124 117(2)
C24 C23 C22 112(2)
C29 C28 C27 114.6(12)
C127 C28 C129 108.2(13)
C108 C107 P1 104.1(19)
C107 C108 P2 102(2)

loop_
_geom_bond_atom_site_label_1
_geom_bond_atom_site_label_2
_geom_bond_distance
W1 P1 2.5587(17)
W1 P2 2.5634(16)
W1 Cl1 2.5737(18)
W1 Cl2 2.3363(18)
W1 Cl3 2.3421(18)
W1 C1 1.783(6)
P1 C9 1.826(7)
P1 C7 1.825(11)
P1 C115 1.928(19)
P1 C15 1.69(3)
P1 C107 1.90(2)
P2 C8 1.879(10)
P2 C27 1.76(2)
P2 C127 1.90(2)
P2 C121 1.778(19)
P2 C21 1.89(3)
P2 C108 1.78(3)
C9 C14 1.533(9)
C9 C10 1.473(11)
C1 C2 1.479(11)
C14 C13 1.541(11)
C10 C11 1.540(11)
C2 C3 1.559(15)
C11 C12 1.514(12)
C12 C13 1.487(13)
C4 C3 1.485(16)
C5 C3 1.503(19)
C3 C6 1.563(17)
C8 C7 1.45(2)
C27 C32 1.51(3)
C27 C28 1.54(2)
C31 C30 1.63(3)
C31 C32 1.65(3)
C30 C29 1.52(2)
C29 C28 1.503(16)
C127 C132 1.50(4)
C127 C28 1.55(3)
C129 C130 1.54(3)
C129 C28 1.598(19)
C130 C131 1.61(4)
C131 C132 1.65(3)
C115 C120 1.57(3)
C115 C116 1.43(3)
C117 C116 1.62(2)
C117 C118 1.61(3)
C120 C119 1.49(2)
C119 C118 1.32(2)
C15 C20 1.50(5)
C15 C16 1.58(4)
C20 C19 1.74(4)
C19 C18 1.50(4)
C18 C17 1.60(4)
C17 C16 1.54(3)
C121 C122 1.51(3)
C121 C126 1.51(2)
C122 C123 1.55(2)
C3BA C123 1.27(3)
C3BA C125 1.67(3)
C126 C125 1.54(2)
C21 C22 1.60(3)
C21 C26 1.48(3)
C22 C23 1.51(3)
C26 C124 1.61(3)
C124 C24 1.74(4)
C24 C23 1.47(3)
C107 C108 1.64(5)

loop_
_exptl_oxdiff_crystal_face_indexfrac_h
_exptl_oxdiff_crystal_face_indexfrac_k
_exptl_oxdiff_crystal_face_indexfrac_l
_exptl_oxdiff_crystal_face_x
_exptl_oxdiff_crystal_face_y
_exptl_oxdiff_crystal_face_z
-1.9985 11.9631 -8.9968 0.1548 0.0374 0.9857
2.9968 -6.9645 11.9992 0.2345 -0.0581 -0.9206
-2.9948 -8.0121 -12.0038 -0.9480 0.1229 0.2467
3.9948 2.0262 14.0032 0.7765 -0.0657 -0.6331
0.9967 14.9847 4.0051 0.9026 -0.0942 0.4719
-8.9985 0.9912 1.9821 -0.2239 -0.8935 0.2455
8.9985 -0.9912 -1.9821 0.2239 0.8935 -0.2455

loop_
_smtbx_masks_void_nr
_smtbx_masks_void_average_x
_smtbx_masks_void_average_y
_smtbx_masks_void_average_z
_smtbx_masks_void_volume
_smtbx_masks_void_count_electrons
1 -0.509 0.250 0.000 419.5 85.8
2 -0.955 0.250 0.500 419.5 87.6
3 -0.169 0.750 0.500 419.5 85.0
4 -0.167 0.750 0.000 419.5 86.8
